data_1529340
loop_
_publ_author_name
'Z. Xia'
'Yu. Zhang'
'M.S. Molokeev'
'V.V. Atuchin'
'Y. Luo'

_publ_section_title
;
 Linear structural evolution induced tunable photoluminescence in
 clinopyroxene solid-solution phosphors
;
_journal_issue 3310
_journal_name_full 'Scientific Reports'
_journal_page_first 1
_journal_page_last 7
_journal_paper_doi 10.1038/srep03310
_journal_volume 3
_journal_year 2013
_chemical_formula_moiety
;
Eu0.12 Mg1.71 O24 Sc2.29 Si8, 1.66(Ca), 2.224(Na)
;
_chemical_formula_sum 'Ca1.66 Eu0.12 Mg1.71 Na2.22 O24 Sc2.29 Si8'
_chemical_formula_weight 889.19
_space_group_IT_number 15
_symmetry_cell_setting monoclinic
_symmetry_space_group_name_Hall '-C 2yc'
_symmetry_space_group_name_H-M 'C 1 2/c 1'
_cell_angle_alpha 90
_cell_angle_beta 106.3587(12)
_cell_angle_gamma 90
_cell_formula_units_Z 1
_cell_length_a 9.79577(20)
_cell_length_b 9.01952(19)
_cell_length_c 5.30306(11)
_cell_measurement_temperature 300
_cell_volume 449.574(16)
_diffrn_ambient_temperature 300
_diffrn_measurement_device_type
;
D8 ADVANCE Bruker
;
_diffrn_radiation_monochromator none
_diffrn_radiation_probe x-ray
_diffrn_radiation_type
;
 Cu K\a~1~~2~
;
_exptl_absorpt_coefficient_mu 22.068
_exptl_crystal_density_diffrn 3.283455
_pd_char_colour
;
colourless
;
_pd_meas_2theta_range_inc 0.020254
_pd_meas_2theta_range_max 120.008005
_pd_meas_2theta_range_min 5.002441
_pd_meas_scan_method step
_pd_proc_ls_pref_orient_corr
;
no preferred orientation
;
_pd_proc_ls_profile_function PearsonVII
_pd_proc_ls_prof_R_factor 3.871
_pd_proc_ls_prof_wR_expected 3.285
_pd_proc_ls_prof_wR_factor 5.178
_pd_proc_number_of_points 5678.1655
_pd_spec_mount_mode reflection
_refine_ls_goodness_of_fit_all 1.576
_refine_ls_R_I_factor 1.379
_refine_ls_shift/su_max 0.01000
_cod_data_source_file CaMg0p4NaSc0p6Si2O6.cif
_cod_data_source_block a
_cod_original_sg_symbol_Hall
;
-C 2yc
;
_cod_original_sg_symbol_H-M C12/c1
_cod_original_formula_sum
;
Ca1.66 Eu0.12 Mg1.71 Na2.22 O24 Sc2.29 Si8
;
_cod_database_code 1529340
_cod_database_fobs_code 1529340

loop_
_symmetry_equiv_pos_as_xyz
'-x, -y, -z'
'-x, y, -z+1/2'
'-x+1/2, -y+1/2, -z'
'-x+1/2, y+1/2, -z+1/2'
'x, -y, z+1/2'
'x, y, z'
'x+1/2, -y+1/2, z+1/2'
'x+1/2, y+1/2, z'

loop_
_atom_site_label
_atom_site_type_symbol
_atom_site_fract_x
_atom_site_fract_y
_atom_site_fract_z
_atom_site_occupancy
_atom_site_B_iso_or_equiv
Na Na 0 0.30320(24) 0.25 0.5555(58) 3.00(11)
Ca Ca 0 0.30320(24) 0.25 0.4145(58) 3.00(11)
Eu Eu 0 0.30320(24) 0.25 0.03 3.00(11)
Sc Sc 0 0.90100(23) 0.25 0.5727(60) 1.79(11)
Mg Mg 0 0.90100(23) 0.25 0.4273(60) 1.79(11)
Si Si 0.28894(16) 0.08955(20) 0.23678(31) 1 2.125(87)
O1 O 0.11613(30) 0.08241(44) 0.14314(54) 1 1.872(95)
O2 O 0.35936(34) 0.24831(35) 0.30932(60) 1 1.872(95)
O3 O 0.34990(44) 0.01152(32) 1.00956(85) 1 1.872(95)

loop_
_diffrn_radiation_wavelength
_diffrn_radiation_wavelength_wt
1.5406 1.0000
1.5443 0.5000
